data_4062970
_journal_name_full Organometallics
_journal_paper_doi 10.1021/om0497994
_journal_year 2004
_chemical_formula_sum 'C48.5 H49 N2 O P Zr'
_chemical_formula_weight 798.13
_space_group_IT_number 14
_symmetry_cell_setting monoclinic
_symmetry_space_group_name_Hall '-P 2yn'
_symmetry_space_group_name_H-M 'P 1 21/n 1'
_cell_angle_alpha 90
_cell_angle_beta 92.467(1)
_cell_angle_gamma 90
_cell_formula_units_Z 4
_cell_length_a 11.1348(7)
_cell_length_b 13.1666(8)
_cell_length_c 26.545(2)
_cell_measurement_temperature 163.2
_cell_volume 3888.0(4)
_exptl_crystal_density_diffrn 1.363
_cod_original_sg_symbol_H-M 'P 21/n'
_cod_original_formula_sum 'C48.50 H49 N2 O P Zr '
_cod_database_code 4062970

loop_
_symmetry_equiv_pos_as_xyz
x,y,z
1/2-x,1/2+y,1/2-z
-x,-y,-z
1/2+x,1/2-y,1/2+z

loop_
_atom_site_label
_atom_site_type_symbol
_atom_site_fract_x
_atom_site_fract_y
_atom_site_fract_z
_atom_site_U_iso_or_equiv
_atom_site_adp_type
_atom_site_occupancy
_atom_site_calc_flag
_atom_site_refinement_flags
_atom_site_disorder_assembly
_atom_site_disorder_group
Zr1 Zr 0.41991(2) 0.08989(2) 0.871216(9) 0.01951(6) Uani 1.00 d . . .
P1 P 0.67070(6) 0.07923(5) 0.91172(2) 0.0203(2) Uani 1.00 d . . .
O1 O 0.5667(1) 0.0115(1) 0.92594(6) 0.0234(5) Uani 1.00 d . . .
N1 N 0.6043(2) 0.1646(1) 0.87787(7) 0.0213(5) Uani 1.00 d . . .
N2 N 0.4174(2) 0.1963(1) 0.80679(7) 0.0207(5) Uani 1.00 d . . .
C1 C 0.4797(2) -0.0844(2) 0.83661(10) 0.0269(7) Uani 1.00 d . . .
C2 C 0.3925(2) -0.1018(2) 0.87258(10) 0.0279(7) Uani 1.00 d . . .
C3 C 0.2822(2) -0.0656(2) 0.8528(1) 0.0299(8) Uani 1.00 d . . .
C4 C 0.3023(2) -0.0193(2) 0.8066(1) 0.0295(7) Uani 1.00 d . . .
C5 C 0.4244(3) -0.0340(2) 0.79617(10) 0.0283(7) Uani 1.00 d . . .
C6 C 0.3792(2) 0.2199(2) 0.94135(10) 0.0268(7) Uani 1.00 d . . .
C7 C 0.3649(2) 0.1239(2) 0.96411(10) 0.0285(7) Uani 1.00 d . . .
C8 C 0.2655(2) 0.0776(2) 0.9405(1) 0.0314(8) Uani 1.00 d . . .
C9 C 0.2167(2) 0.1435(2) 0.9028(1) 0.0300(8) Uani 1.00 d . . .
C10 C 0.2869(2) 0.2321(2) 0.9042(1) 0.0278(7) Uani 1.00 d . . .
C11 C 0.6272(2) 0.2746(2) 0.87877(9) 0.0218(7) Uani 1.00 d . . .
C12 C 0.5312(2) 0.3348(2) 0.84941(9) 0.0221(7) Uani 1.00 d . . .
C13 C 0.4462(2) 0.3001(2) 0.81603(9) 0.0216(7) Uani 1.00 d . . .
C14 C 0.7522(2) 0.3037(2) 0.86158(10) 0.0235(7) Uani 1.00 d . . .
C15 C 0.8465(2) 0.3198(2) 0.8968(1) 0.0304(8) Uani 1.00 d . . .
C16 C 0.9607(3) 0.3437(2) 0.8818(1) 0.0406(9) Uani 1.00 d . . .
C17 C 0.9824(3) 0.3535(2) 0.8316(1) 0.0418(9) Uani 1.00 d . . .
C18 C 0.8896(3) 0.3392(2) 0.7959(1) 0.0379(9) Uani 1.00 d . . .
C19 C 0.7758(3) 0.3154(2) 0.8109(1) 0.0314(8) Uani 1.00 d . . .
C20 C 0.5387(2) 0.4461(2) 0.8633(1) 0.0264(7) Uani 1.00 d . . .
C21 C 0.4834(3) 0.4806(2) 0.9060(1) 0.0356(8) Uani 1.00 d . . .
C22 C 0.4931(3) 0.5812(2) 0.9213(1) 0.0447(9) Uani 1.00 d . . .
C23 C 0.5567(3) 0.6486(2) 0.8940(1) 0.0467(10) Uani 1.00 d . . .
C24 C 0.6103(3) 0.6167(2) 0.8514(1) 0.048(1) Uani 1.00 d . . .
C25 C 0.6026(3) 0.5163(2) 0.8363(1) 0.0378(9) Uani 1.00 d . . .
C26 C 0.3665(2) 0.3769(2) 0.7883(1) 0.0270(7) Uani 1.00 d . . .
C27 C 0.3918(2) 0.1733(2) 0.75397(9) 0.0229(7) Uani 1.00 d . . .
C28 C 0.2739(2) 0.1740(2) 0.73224(10) 0.0274(7) Uani 1.00 d . . .
C29 C 0.2532(3) 0.1451(2) 0.6822(1) 0.0364(8) Uani 1.00 d . . .
C30 C 0.3457(3) 0.1156(2) 0.6530(1) 0.0372(9) Uani 1.00 d . . .
C31 C 0.4614(3) 0.1152(2) 0.6735(1) 0.0342(8) Uani 1.00 d . . .
C32 C 0.4866(2) 0.1437(2) 0.72336(10) 0.0262(7) Uani 1.00 d . . .
C33 C 0.1663(2) 0.2038(2) 0.7616(1) 0.0338(8) Uani 1.00 d . . .
C34 C 0.6135(3) 0.1349(2) 0.7437(1) 0.0326(8) Uani 1.00 d . . .
C35 C 0.7575(2) 0.1261(2) 0.96547(9) 0.0233(7) Uani 1.00 d . . .
C36 C 0.7007(2) 0.1857(2) 1.00103(10) 0.0263(7) Uani 1.00 d . . .
C37 C 0.7657(3) 0.2274(2) 1.0414(1) 0.0321(8) Uani 1.00 d . . .
C38 C 0.8885(3) 0.2103(2) 1.0471(1) 0.0373(9) Uani 1.00 d . . .
C39 C 0.9461(3) 0.1503(2) 1.0127(1) 0.0368(8) Uani 1.00 d . . .
C40 C 0.8812(2) 0.1090(2) 0.9721(1) 0.0300(8) Uani 1.00 d . . .
C41 C 0.7758(2) 0.0035(2) 0.87770(9) 0.0224(7) Uani 1.00 d . . .
C42 C 0.7865(2) -0.0999(2) 0.8886(1) 0.0285(7) Uani 1.00 d . . .
C43 C 0.8648(3) -0.1596(2) 0.8628(1) 0.0356(8) Uani 1.00 d . . .
C44 C 0.9351(3) -0.1174(2) 0.8268(1) 0.0393(9) Uani 1.00 d . . .
C45 C 0.9261(3) -0.0158(2) 0.8159(1) 0.0401(9) Uani 1.00 d . . .
C46 C 0.8463(3) 0.0451(2) 0.8412(1) 0.0321(8) Uani 1.00 d . . .
C47 C 0.695(1) 0.0898(9) 0.5181(5) 0.111(4) Uiso 0.50 d P . .
C48 C 0.623(1) 0.0130(8) 0.4929(4) 0.089(3) Uiso 0.50 d P . .
C49 C 0.4928(8) 0.0273(5) 0.5083(3) 0.055(2) Uiso 0.50 d P . .
C50 C 0.4121(10) -0.0530(8) 0.4840(4) 0.084(3) Uiso 0.50 d P . .
C51 C 0.2848(10) -0.0410(9) 0.4988(4) 0.089(3) Uiso 0.50 d P . .
C100 C 0.3763 -0.0610 0.8330 0.0025 Uiso 0.00 d P . .
C101 C 0.3025 0.1596 0.9306 0.0025 Uiso 0.00 d P . .
H1 H 0.5619 -0.1038 0.8396 0.0323 Uiso 1.00 calc . . .
H2 H 0.4063 -0.1327 0.9046 0.0335 Uiso 1.00 calc . . .
H3 H 0.2070 -0.0715 0.8681 0.0359 Uiso 1.00 calc . . .
H4 H 0.2443 0.0158 0.7859 0.0354 Uiso 1.00 calc . . .
H5 H 0.4620 -0.0130 0.7665 0.0339 Uiso 1.00 calc . . .
H6 H 0.4406 0.2679 0.9498 0.0322 Uiso 1.00 calc . . .
H7 H 0.4143 0.0961 0.9907 0.0341 Uiso 1.00 calc . . .
H8 H 0.2351 0.0123 0.9484 0.0376 Uiso 1.00 calc . . .
H9 H 0.1492 0.1303 0.8806 0.0360 Uiso 1.00 calc . . .
H10 H 0.2740 0.2903 0.8835 0.0334 Uiso 1.00 calc . . .
H11 H 0.6239 0.2953 0.9130 0.0261 Uiso 1.00 calc . . .
H12 H 0.8323 0.3142 0.9318 0.0364 Uiso 1.00 calc . . .
H13 H 1.0242 0.3535 0.9064 0.0487 Uiso 1.00 calc . . .
H14 H 1.0608 0.3699 0.8213 0.0502 Uiso 1.00 calc . . .
H15 H 0.9042 0.3459 0.7611 0.0455 Uiso 1.00 calc . . .
H16 H 0.7125 0.3068 0.7861 0.0377 Uiso 1.00 calc . . .
H17 H 0.4380 0.4345 0.9251 0.0427 Uiso 1.00 calc . . .
H18 H 0.4554 0.6031 0.9509 0.0537 Uiso 1.00 calc . . .
H19 H 0.5637 0.7174 0.9045 0.0560 Uiso 1.00 calc . . .
H20 H 0.6532 0.6640 0.8320 0.0578 Uiso 1.00 calc . . .
H21 H 0.6417 0.4952 0.8069 0.0454 Uiso 1.00 calc . . .
H22 H 0.3623 0.3613 0.7533 0.0324 Uiso 1.00 calc . . .
H23 H 0.3991 0.4430 0.7931 0.0324 Uiso 1.00 calc . . .
H24 H 0.2881 0.3746 0.8010 0.0324 Uiso 1.00 calc . . .
H25 H 0.1735 0.1457 0.6680 0.0437 Uiso 1.00 calc . . .
H26 H 0.3302 0.0958 0.6189 0.0447 Uiso 1.00 calc . . .
H27 H 0.5254 0.0951 0.6532 0.0410 Uiso 1.00 calc . . .
H28 H 0.1920 0.2224 0.7949 0.0406 Uiso 1.00 calc . . .
H29 H 0.1267 0.2598 0.7455 0.0406 Uiso 1.00 calc . . .
H30 H 0.1123 0.1481 0.7628 0.0406 Uiso 1.00 calc . . .
H31 H 0.6389 0.0661 0.7418 0.0391 Uiso 1.00 calc . . .
H32 H 0.6641 0.1762 0.7243 0.0391 Uiso 1.00 calc . . .
H33 H 0.6183 0.1568 0.7778 0.0391 Uiso 1.00 calc . . .
H34 H 0.6166 0.1976 0.9974 0.0316 Uiso 1.00 calc . . .
H35 H 0.7263 0.2679 1.0654 0.0385 Uiso 1.00 calc . . .
H36 H 0.9333 0.2398 1.0746 0.0447 Uiso 1.00 calc . . .
H37 H 1.0299 0.1376 1.0170 0.0442 Uiso 1.00 calc . . .
H38 H 0.9212 0.0686 0.9484 0.0360 Uiso 1.00 calc . . .
H39 H 0.7395 -0.1292 0.9139 0.0342 Uiso 1.00 calc . . .
H40 H 0.8705 -0.2301 0.8699 0.0427 Uiso 1.00 calc . . .
H41 H 0.9897 -0.1588 0.8094 0.0472 Uiso 1.00 calc . . .
H42 H 0.9746 0.0131 0.7910 0.0482 Uiso 1.00 calc . . .
H43 H 0.8400 0.1154 0.8334 0.0385 Uiso 1.00 calc . . .
H44 H 0.6913 0.0819 0.5536 0.1326 Uiso 0.50 calc P . .
H45 H 0.7762 0.0832 0.5087 0.1326 Uiso 0.50 calc P . .
H46 H 0.6659 0.1551 0.5086 0.1326 Uiso 0.50 calc P . .
H47 H 0.6269 0.0201 0.4574 0.1069 Uiso 0.50 calc P . .
H48 H 0.6506 -0.0526 0.5028 0.1069 Uiso 0.50 calc P . .
H49 H 0.4899 0.0220 0.5440 0.0665 Uiso 0.50 calc P . .
H50 H 0.4653 0.0926 0.4979 0.0665 Uiso 0.50 calc P . .
H51 H 0.4149 -0.0473 0.4484 0.1006 Uiso 0.50 calc P . .
H52 H 0.4403 -0.1182 0.4943 0.1006 Uiso 0.50 calc P . .
H53 H 0.2553 0.0233 0.4877 0.1065 Uiso 0.50 calc P . .
H54 H 0.2370 -0.0933 0.4835 0.1065 Uiso 0.50 calc P . .
H55 H 0.2815 -0.0455 0.5344 0.1065 Uiso 0.50 calc P . .

loop_
_atom_site_aniso_label
_atom_site_aniso_U_11
_atom_site_aniso_U_22
_atom_site_aniso_U_33
_atom_site_aniso_U_12
_atom_site_aniso_U_13
_atom_site_aniso_U_23
Zr1 0.0204(1) 0.0187(1) 0.0193(1) 0.0002(1) -0.00018(9) 0.0018(1)
P1 0.0212(3) 0.0202(3) 0.0194(3) 0.0030(3) -0.0016(2) 0.0005(3)
O1 0.026(1) 0.0224(9) 0.0221(9) 0.0019(7) -0.0008(7) 0.0030(7)
N1 0.021(1) 0.0208(10) 0.021(1) 0.0012(8) -0.0019(9) 0.0010(9)
N2 0.022(1) 0.021(1) 0.019(1) 0.0003(8) -0.0020(9) 0.0017(8)
C1 0.032(1) 0.018(1) 0.031(1) -0.001(1) -0.001(1) -0.003(1)
C2 0.037(2) 0.019(1) 0.027(1) -0.005(1) -0.003(1) 0.005(1)
C3 0.028(2) 0.023(1) 0.038(2) -0.006(1) -0.002(1) -0.001(1)
C4 0.034(2) 0.023(1) 0.031(2) -0.002(1) -0.013(1) -0.000(1)
C5 0.044(2) 0.020(1) 0.020(1) -0.005(1) -0.000(1) -0.003(1)
C6 0.027(2) 0.026(1) 0.027(1) 0.003(1) 0.006(1) -0.005(1)
C7 0.032(2) 0.035(1) 0.019(1) 0.007(1) 0.006(1) 0.002(1)
C8 0.029(2) 0.033(2) 0.033(2) -0.000(1) 0.013(1) 0.003(1)
C9 0.023(1) 0.036(2) 0.031(2) 0.003(1) 0.004(1) 0.001(1)
C10 0.028(2) 0.028(1) 0.028(1) 0.008(1) 0.007(1) 0.003(1)
C11 0.023(1) 0.021(1) 0.021(1) -0.0008(10) -0.001(1) -0.000(1)
C12 0.024(1) 0.019(1) 0.024(1) 0.0010(10) 0.002(1) 0.002(1)
C13 0.022(1) 0.021(1) 0.022(1) 0.003(1) 0.004(1) 0.003(1)
C14 0.022(1) 0.016(1) 0.032(2) 0.0014(10) -0.000(1) -0.000(1)
C15 0.027(2) 0.026(1) 0.038(2) 0.001(1) -0.002(1) 0.002(1)
C16 0.026(2) 0.038(2) 0.057(2) -0.002(1) -0.006(1) -0.003(2)
C17 0.027(2) 0.035(2) 0.065(2) -0.004(1) 0.014(2) -0.003(2)
C18 0.042(2) 0.029(1) 0.044(2) -0.004(1) 0.015(1) -0.001(1)
C19 0.034(2) 0.028(1) 0.032(2) -0.002(1) 0.004(1) -0.001(1)
C20 0.024(1) 0.020(1) 0.034(2) 0.003(1) -0.009(1) 0.001(1)
C21 0.042(2) 0.024(1) 0.040(2) 0.005(1) 0.000(1) 0.001(1)
C22 0.055(2) 0.032(2) 0.046(2) 0.012(1) -0.008(2) -0.010(1)
C23 0.045(2) 0.021(1) 0.072(2) 0.002(1) -0.016(2) -0.006(2)
C24 0.038(2) 0.025(2) 0.081(3) -0.003(1) 0.002(2) 0.005(2)
C25 0.035(2) 0.026(1) 0.052(2) -0.000(1) 0.003(1) 0.003(1)
C26 0.029(2) 0.024(1) 0.027(1) 0.003(1) -0.003(1) 0.004(1)
C27 0.030(1) 0.018(1) 0.021(1) -0.001(1) -0.001(1) 0.004(1)
C28 0.035(2) 0.020(1) 0.026(1) -0.000(1) -0.007(1) 0.007(1)
C29 0.046(2) 0.028(1) 0.033(2) -0.003(1) -0.016(1) 0.006(1)
C30 0.064(2) 0.030(2) 0.017(1) -0.001(1) -0.008(1) 0.001(1)
C31 0.056(2) 0.022(1) 0.025(2) -0.003(1) 0.010(1) 0.003(1)
C32 0.034(2) 0.019(1) 0.025(1) -0.004(1) 0.001(1) 0.004(1)
C33 0.029(2) 0.032(1) 0.040(2) 0.001(1) -0.009(1) 0.004(1)
C34 0.032(2) 0.031(1) 0.035(2) -0.001(1) 0.009(1) -0.005(1)
C35 0.027(1) 0.021(1) 0.021(1) 0.001(1) -0.005(1) 0.005(1)
C36 0.026(1) 0.027(1) 0.026(1) 0.000(1) 0.000(1) 0.002(1)
C37 0.038(2) 0.031(1) 0.027(2) -0.002(1) 0.001(1) -0.002(1)
C38 0.042(2) 0.038(2) 0.031(2) -0.004(1) -0.013(1) -0.004(1)
C39 0.026(2) 0.040(2) 0.043(2) 0.003(1) -0.012(1) -0.003(1)
C40 0.029(2) 0.028(1) 0.033(2) 0.004(1) -0.005(1) 0.000(1)
C41 0.021(1) 0.023(1) 0.022(1) 0.002(1) -0.003(1) -0.003(1)
C42 0.028(1) 0.026(1) 0.031(1) 0.002(1) -0.004(1) 0.001(1)
C43 0.033(2) 0.024(1) 0.049(2) 0.006(1) -0.006(1) -0.005(1)
C44 0.033(2) 0.035(2) 0.051(2) 0.007(1) 0.007(1) -0.013(1)
C45 0.039(2) 0.041(2) 0.041(2) 0.003(1) 0.013(1) -0.005(1)
C46 0.034(2) 0.027(1) 0.035(2) 0.006(1) 0.004(1) -0.000(1)

loop_
_geom_bond_atom_site_label_1
_geom_bond_atom_site_label_2
_geom_bond_distance
_geom_bond_site_symmetry_1
_geom_bond_site_symmetry_2
_geom_bond_publ_flag
ZR1 O1 2.375(2) . . yes
ZR1 N1 2.277(2) . . yes
ZR1 N2 2.210(2) . . yes
ZR1 C1 2.570(2) . . yes
ZR1 C2 2.543(2) . . yes
ZR1 C3 2.592(3) . . yes
ZR1 C4 2.555(3) . . yes
ZR1 C5 2.577(3) . . yes
ZR1 C6 2.584(2) . . yes
ZR1 C7 2.605(3) . . yes
ZR1 C8 2.576(3) . . yes
ZR1 C9 2.546(3) . . yes
ZR1 C10 2.565(2) . . yes
ZR1 C100 2.2738(2) . . yes
ZR1 C101 2.2825(2) . . yes
P1 O1 1.522(2) . . yes
P1 N1 1.600(2) . . yes
P1 C35 1.798(3) . . yes
P1 C41 1.809(2) . . yes
N1 C11 1.470(3) . . yes
N2 C13 1.421(3) . . yes
N2 C27 1.451(3) . . yes
C1 C2 1.410(4) . . yes
C1 C5 1.384(4) . . yes
C1 C100 1.192(3) . . yes
C2 C3 1.398(4) . . yes
C2 C100 1.188(3) . . yes
C3 C4 1.397(4) . . yes
C3 C100 1.195(3) . . yes
C4 C5 1.412(4) . . yes
C4 C100 1.191(3) . . yes
C5 C100 1.188(3) . . yes
C6 C7 1.413(4) . . yes
C6 C10 1.403(4) . . yes
C6 C101 1.191(3) . . yes
C7 C8 1.390(4) . . yes
C7 C101 1.201(3) . . yes
C8 C9 1.416(4) . . yes
C8 C101 1.190(3) . . yes
C9 C10 1.403(4) . . yes
C9 C101 1.201(3) . . yes
C10 C101 1.192(3) . . yes
C11 C12 1.518(3) . . yes
C11 C14 1.533(3) . . yes
C12 C13 1.349(3) . . yes
C12 C20 1.513(3) . . yes
C13 C26 1.515(3) . . yes
C14 C15 1.392(4) . . yes
C14 C19 1.391(4) . . yes
C15 C16 1.385(4) . . yes
C16 C17 1.372(4) . . yes
C17 C18 1.385(4) . . yes
C18 C19 1.380(4) . . yes
C20 C21 1.390(4) . . yes
C20 C25 1.387(4) . . yes
C21 C22 1.388(4) . . yes
C22 C23 1.364(4) . . yes
C23 C24 1.367(5) . . yes
C24 C25 1.383(4) . . yes
C27 C28 1.411(4) . . yes
C27 C32 1.414(3) . . yes
C28 C29 1.392(4) . . yes
C28 C33 1.509(4) . . yes
C29 C30 1.371(4) . . yes
C30 C31 1.376(4) . . yes
C31 C32 1.392(4) . . yes
C32 C34 1.496(4) . . yes
C35 C36 1.400(3) . . yes
C35 C40 1.399(4) . . yes
C36 C37 1.382(4) . . yes
C37 C38 1.388(4) . . yes
C38 C39 1.384(4) . . yes
C39 C40 1.383(4) . . yes
C41 C42 1.397(3) . . yes
C41 C46 1.386(4) . . yes
C42 C43 1.378(4) . . yes
C43 C44 1.379(4) . . yes
C44 C45 1.372(4) . . yes
C45 C46 1.391(4) . . yes
C47 C48 1.44(2) . . yes
C47 C50 1.29(1) . 3_656 yes
C47 C51 0.82(1) . 3_656 yes
C48 C49 1.53(2) . . yes
C48 C49 1.39(1) . 3_656 yes
C48 C50 0.91(1) . 3_656 yes
C48 C51 1.11(1) . 3_656 yes
C49 C49 0.86(1) . 3_656 yes
C49 C50 1.51(1) . . yes
C49 C50 1.12(1) . 3_656 yes
C50 C51 1.50(2) . . yes
C1 H1 0.950 . . no
C2 H2 0.950 . . no
C3 H3 0.950 . . no
C4 H4 0.950 . . no
C5 H5 0.950 . . no
C6 H6 0.950 . . no
C7 H7 0.950 . . no
C8 H8 0.950 . . no
C9 H9 0.950 . . no
C10 H10 0.950 . . no
C11 H11 0.950 . . no
C15 H12 0.950 . . no
C16 H13 0.950 . . no
C17 H14 0.950 . . no
C18 H15 0.950 . . no
C19 H16 0.950 . . no
C21 H17 0.950 . . no
C22 H18 0.950 . . no
C23 H19 0.950 . . no
C24 H20 0.950 . . no
C25 H21 0.950 . . no
C26 H22 0.950 . . no
C26 H23 0.950 . . no
C26 H24 0.950 . . no
C29 H25 0.950 . . no
C30 H26 0.950 . . no
C31 H27 0.950 . . no
C33 H28 0.950 . . no
C33 H29 0.950 . . no
C33 H30 0.950 . . no
C34 H31 0.950 . . no
C34 H32 0.950 . . no
C34 H33 0.950 . . no
C36 H34 0.950 . . no
C37 H35 0.950 . . no
C38 H36 0.950 . . no
C39 H37 0.950 . . no
C40 H38 0.950 . . no
C42 H39 0.950 . . no
C43 H40 0.950 . . no
C44 H41 0.950 . . no
C45 H42 0.950 . . no
C46 H43 0.950 . . no
C47 H44 0.950 . . no
C47 H45 0.950 . . no
C47 H46 0.950 . . no
C47 H54 0.760 . 3_656 no
C48 H47 0.950 . . no
C48 H48 0.950 . . no
C49 H49 0.950 . . no
C49 H50 0.950 . . no
C50 H51 0.950 . . no
C50 H52 0.950 . . no
C51 H45 0.893 . 3_656 no
C51 H53 0.950 . . no
C51 H54 0.950 . . no
C51 H55 0.950 . . no
